data_7126172
loop_
_publ_author_name
'Shing, Ka-Pan'
'Wan, Qingyun'
'Chang, Xiao-Yong'
'Che, Chi-Ming'

_publ_section_title
;
 The first crystallographically characterised ruthenium(vi) alkylimido
 porphyrin competent for aerobic epoxidation and hydrogen atom
 abstraction.
;
_journal_issue 32
_journal_name_full 'Chemical communications (Cambridge, England)'
_journal_page_first 4428
_journal_page_last 4431
_journal_paper_doi 10.1039/c9cc09972g
_journal_volume 56
_journal_year 2020
_chemical_formula_moiety 'C64 H54 F8 N6 Ru'
_chemical_formula_sum 'C64 H54 F8 N6 Ru'
_chemical_formula_weight 1160.20
_space_group_crystal_system monoclinic
_space_group_IT_number 15
_space_group_name_Hall '-C 2yc'
_space_group_name_H-M_alt 'C 1 2/c 1'
_atom_sites_solution_hydrogens mixed
_atom_sites_solution_primary direct
_audit_creation_date 2020-02-24
_audit_creation_method
;
Olex2 1.2
(compiled 2018.05.29 svn.r3508 for OlexSys, GUI svn.r5506)
;
_audit_update_record
;
2020-02-24 deposited with the CCDC.	2020-03-02 downloaded from the CCDC.
;
_cell_angle_alpha 90
_cell_angle_beta 128.307(4)
_cell_angle_gamma 90
_cell_formula_units_Z 4
_cell_length_a 28.865(4)
_cell_length_b 12.4422(14)
_cell_length_c 18.7711(19)
_cell_measurement_reflns_used 4138
_cell_measurement_temperature 100
_cell_measurement_theta_max 51.00
_cell_measurement_theta_min 3.90
_cell_volume 5290.1(11)
_computing_cell_refinement 'Bruker SAINT'
_computing_data_collection 'Bruker APEX2'
_computing_data_reduction 'Bruker SAINT'
_computing_molecular_graphics 'Olex2 (Dolomanov et al., 2009)'
_computing_publication_material 'Olex2 (Dolomanov et al., 2009)'
_computing_structure_refinement 'XL (Sheldrick, 2008)'
_computing_structure_solution 'XT (Sheldrick, 2015)'
_diffrn_ambient_temperature 100
_diffrn_measured_fraction_theta_full 0.970
_diffrn_measured_fraction_theta_max 0.970
_diffrn_measurement_device_type 'Bruker APEX-II CCD'
_diffrn_measurement_method '\f and \w scans'
_diffrn_radiation_type CuK\a
_diffrn_radiation_wavelength 1.54178
_diffrn_reflns_av_R_equivalents 0.0637
_diffrn_reflns_av_unetI/netI 0.0782
_diffrn_reflns_Laue_measured_fraction_full 0.970
_diffrn_reflns_Laue_measured_fraction_max 0.970
_diffrn_reflns_limit_h_max 32
_diffrn_reflns_limit_h_min -30
_diffrn_reflns_limit_k_max 13
_diffrn_reflns_limit_k_min -13
_diffrn_reflns_limit_l_max 21
_diffrn_reflns_limit_l_min -21
_diffrn_reflns_number 10070
_diffrn_reflns_point_group_measured_fraction_full 0.970
_diffrn_reflns_point_group_measured_fraction_max 0.970
_diffrn_reflns_theta_full 60.010
_diffrn_reflns_theta_max 60.010
_diffrn_reflns_theta_min 3.903
_diffrn_standards_number 0
_exptl_absorpt_coefficient_mu 3.048
_exptl_absorpt_correction_T_max 0.7500
_exptl_absorpt_correction_T_min 0.4264
_exptl_absorpt_correction_type multi-scan
_exptl_absorpt_process_details
'SADABS-2012/1 (Bruker,2012) was used for absorption correction. wR2(int) was 0.1013 before and 0.0720 after correction. The Ratio of minimum to maximum transmission is 0.5685. The \l/2 correction factor is 0.0015.'
_exptl_crystal_colour black
_exptl_crystal_colour_primary black
_exptl_crystal_density_diffrn 1.457
_exptl_crystal_description block
_exptl_crystal_F_000 2384
_exptl_crystal_size_max 0.1
_exptl_crystal_size_mid 0.06
_exptl_crystal_size_min 0.06
_refine_diff_density_max 0.890
_refine_diff_density_min -0.914
_refine_diff_density_rms 0.092
_refine_ls_extinction_method none
_refine_ls_goodness_of_fit_ref 1.043
_refine_ls_hydrogen_treatment mixed
_refine_ls_matrix_type full
_refine_ls_number_parameters 366
_refine_ls_number_reflns 3814
_refine_ls_number_restraints 0
_refine_ls_restrained_S_all 1.043
_refine_ls_R_factor_all 0.0778
_refine_ls_R_factor_gt 0.0533
_refine_ls_shift/su_max 0.000
_refine_ls_shift/su_mean 0.000
_refine_ls_structure_factor_coef Fsqd
_refine_ls_weighting_details 'w=1/[\s^2^(Fo^2^)+(0.0787P)^2^+1.7475P] where P=(Fo^2^+2Fc^2^)/3'
_refine_ls_weighting_scheme calc
_refine_ls_wR_factor_gt 0.1321
_refine_ls_wR_factor_ref 0.1452
_reflns_Friedel_coverage 0.000
_reflns_number_gt 2784
_reflns_number_total 3814
_reflns_threshold_expression 'I > 2\s(I)'
_cod_data_source_file c9cc09972g2.cif
_cod_data_source_block cxy378_0m
_cod_depositor_comments 'Adding full bibliography for 7126171--7126173.cif.'
_cod_database_code 7126172
_shelx_shelxl_version_number 2014/7
_shelx_space_group_comment
;
The symmetry employed for this shelxl refinement is uniquely defined
by the following loop, which should always be used as a source of
symmetry information in preference to the above space-group names.
They are only intended as comments.
;
_olex2_refinement_description
;
1. Fixed Uiso
 At 1.2 times of:
  All C(H) groups, All C(H,H) groups
2.a Ternary CH refined with riding coordinates:
 C25(H25), C27(H27), C30(H30)
2.b Secondary CH2 refined with riding coordinates:
 C24(H24A,H24B), C26(H26A,H26B), C28(H28A,H28B), C29(H29A,H29B), C31(H31A,
 H31B), C32(H32A,H32B)
2.c Aromatic/amide H refined with riding coordinates:
 C2(H2), C3(H3), C8(H8), C9(H9), C10(H10), C13(H13), C14(H14), C19(H19),
 C20(H20), C21(H21)
;
_olex2_submission_special_instructions 'No special instructions were received'

loop_
_space_group_symop_operation_xyz
'x, y, z'
'-x, y, -z+1/2'
'x+1/2, y+1/2, z'
'-x+1/2, y+1/2, -z+1/2'
'-x, -y, -z'
'x, -y, z-1/2'
'-x+1/2, -y+1/2, -z'
'x+1/2, -y+1/2, z-1/2'

loop_
_atom_site_label
_atom_site_type_symbol
_atom_site_fract_x
_atom_site_fract_y
_atom_site_fract_z
_atom_site_U_iso_or_equiv
_atom_site_adp_type
_atom_site_occupancy
_atom_site_site_symmetry_order
_atom_site_calc_flag
_atom_site_refinement_flags_posn
_atom_site_refinement_flags_adp
_atom_site_refinement_flags_occupancy
_atom_site_disorder_assembly
_atom_site_disorder_group
Ru1 Ru 0.5000 0.5000 0.5000 0.0295(2) Uani 1 2 d S T P . .
F1 F 0.29826(12) 0.7285(3) 0.35296(19) 0.0473(8) Uani 1 1 d . . . . .
F2 F 0.43648(14) 0.9071(3) 0.3424(2) 0.0634(10) Uani 1 1 d . . . . .
F3 F 0.44242(13) 0.3733(3) 0.17031(19) 0.0547(9) Uani 1 1 d . . . . .
F4 F 0.32225(12) 0.2346(2) 0.23552(18) 0.0463(8) Uani 1 1 d . . . . .
N1 N 0.49765(16) 0.6511(3) 0.5404(2) 0.0299(10) Uani 1 1 d . . . . .
N2 N 0.42860(17) 0.5352(3) 0.3711(2) 0.0296(10) Uani 1 1 d . . . . .
N3 N 0.5581(2) 0.5302(4) 0.4665(4) 0.0359(12) Uani 1 1 d . . . . .
C1 C 0.5344(2) 0.6921(4) 0.6277(3) 0.0320(12) Uani 1 1 d . . . . .
C2 C 0.5177(2) 0.8008(5) 0.6279(3) 0.0391(13) Uani 1 1 d . . . . .
H2 H 0.5357 0.8460 0.6780 0.047 Uiso 1 1 calc R . . . .
C3 C 0.4710(2) 0.8249(4) 0.5418(3) 0.0380(13) Uani 1 1 d . . . . .
H3 H 0.4512 0.8903 0.5215 0.046 Uiso 1 1 calc R . . . .
C4 C 0.4575(2) 0.7310(4) 0.4873(3) 0.0338(12) Uani 1 1 d . . . . .
C5 C 0.4105(2) 0.7190(4) 0.3961(3) 0.0327(12) Uani 1 1 d . . . . .
C6 C 0.3692(2) 0.8145(4) 0.3498(3) 0.0340(12) Uani 1 1 d . . . . .
C7 C 0.3144(2) 0.8156(4) 0.3294(3) 0.0375(13) Uani 1 1 d . . . . .
C8 C 0.2757(2) 0.9011(5) 0.2884(3) 0.0426(14) Uani 1 1 d . . . . .
H8 H 0.2394 0.8992 0.2767 0.051 Uiso 1 1 calc R . . . .
C9 C 0.2928(3) 0.9897(5) 0.2652(4) 0.0508(16) Uani 1 1 d . . . . .
H9 H 0.2676 1.0486 0.2376 0.061 Uiso 1 1 calc R . . . .
C10 C 0.3469(3) 0.9913(5) 0.2829(4) 0.0527(16) Uani 1 1 d . . . . .
H10 H 0.3583 1.0503 0.2667 0.063 Uiso 1 1 calc R . . . .
C11 C 0.3834(2) 0.9044(5) 0.3249(4) 0.0440(14) Uani 1 1 d . . . . .
C12 C 0.3963(2) 0.6298(4) 0.3422(3) 0.0316(12) Uani 1 1 d . . . . .
C13 C 0.3470(2) 0.6203(4) 0.2466(3) 0.0360(13) Uani 1 1 d . . . . .
H13 H 0.3184 0.6723 0.2107 0.043 Uiso 1 1 calc R . . . .
C14 C 0.3502(2) 0.5223(4) 0.2189(3) 0.0342(13) Uani 1 1 d . . . . .
H14 H 0.3243 0.4946 0.1605 0.041 Uiso 1 1 calc R . . . .
C15 C 0.4010(2) 0.4684(4) 0.2967(3) 0.0319(13) Uani 1 1 d . . . . .
C16 C 0.4191(2) 0.3650(4) 0.2961(3) 0.0343(13) Uani 1 1 d . . . . .
C17 C 0.3845(2) 0.3052(4) 0.2076(3) 0.0332(12) Uani 1 1 d . . . . .
C18 C 0.3970(2) 0.3093(5) 0.1480(3) 0.0425(14) Uani 1 1 d . . . . .
C19 C 0.3673(3) 0.2526(5) 0.0685(4) 0.0528(16) Uani 1 1 d . . . . .
H19 H 0.3776 0.2584 0.0305 0.063 Uiso 1 1 calc R . . . .
C20 C 0.3222(3) 0.1876(5) 0.0465(4) 0.0562(17) Uani 1 1 d . . . . .
H20 H 0.3020 0.1475 -0.0067 0.067 Uiso 1 1 calc R . . . .
C21 C 0.3058(2) 0.1800(5) 0.1020(4) 0.0483(15) Uani 1 1 d . . . . .
H21 H 0.2749 0.1359 0.0869 0.058 Uiso 1 1 calc R . . . .
C22 C 0.3371(2) 0.2399(4) 0.1797(3) 0.0376(13) Uani 1 1 d . . . . .
C23 C 0.5873(2) 0.6307(5) 0.4673(3) 0.0403(14) Uani 1 1 d . . . . .
C24 C 0.5395(2) 0.7089(5) 0.3985(4) 0.0487(15) Uani 1 1 d . . . . .
H24A H 0.5136 0.7246 0.4135 0.058 Uiso 1 1 calc R . . . .
H24B H 0.5162 0.6772 0.3384 0.058 Uiso 1 1 calc R . . . .
C25 C 0.5692(3) 0.8140(5) 0.4000(4) 0.0644(19) Uani 1 1 d . . . . .
H25 H 0.5389 0.8659 0.3568 0.077 Uiso 1 1 calc R . . . .
C26 C 0.6073(3) 0.8616(5) 0.4972(5) 0.068(2) Uani 1 1 d . . . . .
H26A H 0.6257 0.9278 0.4990 0.082 Uiso 1 1 calc R . . . .
H26B H 0.5825 0.8779 0.5143 0.082 Uiso 1 1 calc R . . . .
C27 C 0.6544(3) 0.7811(6) 0.5634(4) 0.0578(17) Uani 1 1 d . . . . .
H27 H 0.6786 0.8117 0.6247 0.069 Uiso 1 1 calc R . . . .
C28 C 0.6249(2) 0.6777(5) 0.5622(4) 0.0531(16) Uani 1 1 d . . . . .
H28A H 0.6548 0.6262 0.6049 0.064 Uiso 1 1 calc R . . . .
H28B H 0.6004 0.6936 0.5800 0.064 Uiso 1 1 calc R . . . .
C29 C 0.6265(2) 0.6046(5) 0.4412(4) 0.0454(15) Uani 1 1 d . . . . .
H29A H 0.6030 0.5728 0.3811 0.055 Uiso 1 1 calc R . . . .
H29B H 0.6565 0.5532 0.4838 0.055 Uiso 1 1 calc R . . . .
C30 C 0.6562(3) 0.7086(5) 0.4420(4) 0.0519(16) Uani 1 1 d . . . . .
H30 H 0.6816 0.6918 0.4254 0.062 Uiso 1 1 calc R . . . .
C31 C 0.6932(2) 0.7568(6) 0.5371(4) 0.0566(17) Uani 1 1 d . . . . .
H31A H 0.7239 0.7066 0.5801 0.068 Uiso 1 1 calc R . . . .
H31B H 0.7119 0.8224 0.5385 0.068 Uiso 1 1 calc R . . . .
C32 C 0.6088(3) 0.7875(6) 0.3744(4) 0.0606(18) Uani 1 1 d . . . . .
H32A H 0.5853 0.7567 0.3139 0.073 Uiso 1 1 calc R . . . .
H32B H 0.6270 0.8528 0.3740 0.073 Uiso 1 1 calc R . . . .
H3A H 0.537(2) 0.497(4) 0.410(4) 0.033(14) Uiso 1 1 d . . . . .
H3B H 0.583(3) 0.491(5) 0.495(5) 0.06(3) Uiso 1 1 d . . . . .

loop_
_atom_site_aniso_label
_atom_site_aniso_U_11
_atom_site_aniso_U_22
_atom_site_aniso_U_33
_atom_site_aniso_U_23
_atom_site_aniso_U_13
_atom_site_aniso_U_12
Ru1 0.0260(3) 0.0425(4) 0.0237(3) 0.0040(3) 0.0172(3) 0.0031(3)
F1 0.0372(17) 0.058(2) 0.0483(18) 0.0163(16) 0.0273(15) 0.0092(14)
F2 0.051(2) 0.064(2) 0.083(2) 0.0255(19) 0.0451(19) 0.0083(17)
F3 0.051(2) 0.087(3) 0.0426(17) -0.0013(17) 0.0369(16) -0.0080(18)
F4 0.0461(18) 0.058(2) 0.0424(17) -0.0026(15) 0.0313(15) -0.0097(15)
N1 0.032(2) 0.040(3) 0.027(2) 0.004(2) 0.0222(19) 0.004(2)
N2 0.027(2) 0.043(3) 0.021(2) 0.0026(19) 0.0162(19) 0.0011(19)
N3 0.029(3) 0.052(3) 0.033(3) 0.001(3) 0.023(2) -0.004(2)
C1 0.036(3) 0.033(3) 0.032(3) 0.001(2) 0.024(3) 0.001(2)
C2 0.034(3) 0.052(4) 0.031(3) 0.003(3) 0.020(3) 0.004(3)
C3 0.042(3) 0.036(3) 0.042(3) 0.005(3) 0.028(3) 0.006(2)
C4 0.028(3) 0.048(4) 0.031(3) 0.006(3) 0.022(3) 0.005(2)
C5 0.030(3) 0.045(4) 0.031(3) 0.002(3) 0.023(3) 0.000(2)
C6 0.033(3) 0.041(3) 0.028(3) 0.003(2) 0.019(2) 0.009(2)
C7 0.037(3) 0.046(4) 0.027(3) 0.010(3) 0.019(3) 0.007(3)
C8 0.029(3) 0.060(4) 0.033(3) 0.002(3) 0.016(3) 0.007(3)
C9 0.050(4) 0.046(4) 0.038(3) 0.007(3) 0.019(3) 0.013(3)
C10 0.052(4) 0.050(4) 0.053(4) 0.017(3) 0.031(3) 0.005(3)
C11 0.033(3) 0.054(4) 0.043(3) 0.012(3) 0.022(3) 0.007(3)
C12 0.022(3) 0.052(4) 0.027(3) 0.009(3) 0.018(2) 0.003(2)
C13 0.030(3) 0.046(4) 0.032(3) 0.007(3) 0.019(3) 0.006(2)
C14 0.027(3) 0.051(4) 0.026(3) 0.005(2) 0.017(2) 0.003(2)
C15 0.028(3) 0.049(4) 0.029(3) 0.008(2) 0.022(3) 0.004(2)
C16 0.028(3) 0.052(4) 0.031(3) 0.008(3) 0.022(2) 0.003(2)
C17 0.032(3) 0.044(3) 0.028(3) 0.005(2) 0.021(2) 0.010(2)
C18 0.032(3) 0.063(4) 0.032(3) 0.006(3) 0.020(3) 0.003(3)
C19 0.047(4) 0.084(5) 0.031(3) 0.000(3) 0.026(3) 0.005(3)
C20 0.056(4) 0.064(5) 0.035(3) -0.011(3) 0.022(3) 0.004(3)
C21 0.048(4) 0.050(4) 0.041(3) -0.004(3) 0.025(3) -0.005(3)
C22 0.033(3) 0.047(4) 0.029(3) 0.006(3) 0.017(3) 0.008(3)
C23 0.039(3) 0.058(4) 0.033(3) 0.003(3) 0.027(3) -0.007(3)
C24 0.037(3) 0.067(4) 0.047(3) 0.011(3) 0.028(3) 0.004(3)
C25 0.065(4) 0.065(5) 0.076(5) 0.027(4) 0.050(4) 0.006(3)
C26 0.086(5) 0.065(5) 0.094(5) -0.020(4) 0.076(5) -0.026(4)
C27 0.054(4) 0.078(5) 0.050(4) -0.019(4) 0.037(3) -0.021(4)
C28 0.051(4) 0.073(5) 0.041(3) -0.008(3) 0.032(3) -0.010(3)
C29 0.041(3) 0.063(4) 0.041(3) -0.004(3) 0.030(3) -0.004(3)
C30 0.051(4) 0.078(5) 0.044(3) -0.012(3) 0.038(3) -0.016(3)
C31 0.050(4) 0.087(5) 0.043(3) -0.015(3) 0.034(3) -0.024(3)
C32 0.061(4) 0.079(5) 0.051(4) 0.004(4) 0.039(4) -0.018(4)

loop_
_atom_type_symbol
_atom_type_description
_atom_type_scat_dispersion_real
_atom_type_scat_dispersion_imag
_atom_type_scat_source
C C 0.0181 0.0091 'International Tables Vol C Tables 4.2.6.8 and 6.1.1.4'
H H 0.0000 0.0000 'International Tables Vol C Tables 4.2.6.8 and 6.1.1.4'
F F 0.0727 0.0534 'International Tables Vol C Tables 4.2.6.8 and 6.1.1.4'
N N 0.0311 0.0180 'International Tables Vol C Tables 4.2.6.8 and 6.1.1.4'
Ru Ru 0.0552 3.2960 'International Tables Vol C Tables 4.2.6.8 and 6.1.1.4'

loop_
_geom_angle_atom_site_label_1
_geom_angle_atom_site_label_2
_geom_angle_atom_site_label_3
_geom_angle
_geom_angle_site_symmetry_1
_geom_angle_site_symmetry_3
_geom_angle_publ_flag
N1 Ru1 N1 180.0(3) 5_666 . ?
N1 Ru1 N3 99.13(17) . . ?
N1 Ru1 N3 80.87(17) . 5_666 ?
N1 Ru1 N3 80.87(17) 5_666 . ?
N1 Ru1 N3 99.13(17) 5_666 5_666 ?
N2 Ru1 N1 90.08(16) 5_666 5_666 ?
N2 Ru1 N1 89.92(16) 5_666 . ?
N2 Ru1 N1 89.93(16) . 5_666 ?
N2 Ru1 N1 90.08(16) . . ?
N2 Ru1 N2 180.0 . 5_666 ?
N2 Ru1 N3 89.25(18) 5_666 . ?
N2 Ru1 N3 89.25(18) . 5_666 ?
N2 Ru1 N3 90.75(18) . . ?
N2 Ru1 N3 90.75(18) 5_666 5_666 ?
N3 Ru1 N3 180.0 5_666 . ?
C1 N1 Ru1 126.9(3) . . ?
C4 N1 Ru1 127.0(3) . . ?
C4 N1 C1 106.0(4) . . ?
C12 N2 Ru1 126.1(3) . . ?
C15 N2 Ru1 126.9(3) . . ?
C15 N2 C12 106.8(4) . . ?
Ru1 N3 H3A 100(3) . . ?
Ru1 N3 H3B 105(5) . . ?
C23 N3 Ru1 132.4(4) . . ?
C23 N3 H3A 111(3) . . ?
C23 N3 H3B 104(5) . . ?
H3A N3 H3B 101(6) . . ?
N1 C1 C2 109.7(4) . . ?
N1 C1 C16 124.5(5) . 5_666 ?
C16 C1 C2 125.8(5) 5_666 . ?
C1 C2 H2 126.4 . . ?
C3 C2 C1 107.1(5) . . ?
C3 C2 H2 126.4 . . ?
C2 C3 H3 126.2 . . ?
C2 C3 C4 107.5(5) . . ?
C4 C3 H3 126.2 . . ?
N1 C4 C3 109.6(4) . . ?
N1 C4 C5 123.9(5) . . ?
C5 C4 C3 126.5(5) . . ?
C4 C5 C6 116.3(5) . . ?
C12 C5 C4 127.7(5) . . ?
C12 C5 C6 116.0(4) . . ?
C7 C6 C5 121.8(5) . . ?
C11 C6 C5 122.7(4) . . ?
C11 C6 C7 115.5(5) . . ?
F1 C7 C6 117.9(4) . . ?
F1 C7 C8 118.4(5) . . ?
C6 C7 C8 123.7(5) . . ?
C7 C8 H8 121.0 . . ?
C7 C8 C9 117.9(5) . . ?
C9 C8 H8 121.0 . . ?
C8 C9 H9 119.8 . . ?
C10 C9 C8 120.3(5) . . ?
C10 C9 H9 119.8 . . ?
C9 C10 H10 120.7 . . ?
C11 C10 C9 118.7(5) . . ?
C11 C10 H10 120.7 . . ?
F2 C11 C6 118.0(5) . . ?
F2 C11 C10 118.2(5) . . ?
C10 C11 C6 123.8(5) . . ?
N2 C12 C13 108.8(4) . . ?
C5 C12 N2 125.0(4) . . ?
C5 C12 C13 126.2(5) . . ?
C12 C13 H13 126.2 . . ?
C14 C13 C12 107.5(5) . . ?
C14 C13 H13 126.2 . . ?
C13 C14 H14 126.3 . . ?
C13 C14 C15 107.5(5) . . ?
C15 C14 H14 126.3 . . ?
N2 C15 C14 109.4(5) . . ?
N2 C15 C16 125.6(4) . . ?
C16 C15 C14 125.0(5) . . ?
C1 C16 C17 115.9(5) 5_666 . ?
C15 C16 C1 125.9(5) . 5_666 ?
C15 C16 C17 118.1(4) . . ?
C18 C17 C16 123.6(5) . . ?
C18 C17 C22 114.2(5) . . ?
C22 C17 C16 122.2(4) . . ?
F3 C18 C17 117.4(5) . . ?
F3 C18 C19 118.0(5) . . ?
C19 C18 C17 124.5(5) . . ?
C18 C19 H19 120.9 . . ?
C20 C19 C18 118.1(5) . . ?
C20 C19 H19 120.9 . . ?
C19 C20 H20 119.3 . . ?
C19 C20 C21 121.3(5) . . ?
C21 C20 H20 119.3 . . ?
C20 C21 H21 121.4 . . ?
C22 C21 C20 117.2(5) . . ?
C22 C21 H21 121.4 . . ?
F4 C22 C17 116.5(4) . . ?
F4 C22 C21 118.8(5) . . ?
C21 C22 C17 124.6(5) . . ?
N3 C23 C24 108.4(4) . . ?
N3 C23 C28 108.8(4) . . ?
N3 C23 C29 110.1(5) . . ?
C24 C23 C29 109.1(4) . . ?
C28 C23 C24 111.4(5) . . ?
C28 C23 C29 109.1(4) . . ?
C23 C24 H24A 109.9 . . ?
C23 C24 H24B 109.9 . . ?
C23 C24 C25 108.9(5) . . ?
H24A C24 H24B 108.3 . . ?
C25 C24 H24A 109.9 . . ?
C25 C24 H24B 109.9 . . ?
C24 C25 H25 109.9 . . ?
C26 C25 C24 108.9(5) . . ?
C26 C25 H25 109.9 . . ?
C32 C25 C24 109.0(5) . . ?
C32 C25 H25 109.9 . . ?
C32 C25 C26 109.3(5) . . ?
C25 C26 H26A 109.8 . . ?
C25 C26 H26B 109.8 . . ?
H26A C26 H26B 108.2 . . ?
C27 C26 C25 109.5(5) . . ?
C27 C26 H26A 109.8 . . ?
C27 C26 H26B 109.8 . . ?
C26 C27 H27 109.2 . . ?
C26 C27 C28 109.4(5) . . ?
C28 C27 H27 109.2 . . ?
C31 C27 C26 109.5(5) . . ?
C31 C27 H27 109.2 . . ?
C31 C27 C28 110.2(5) . . ?
C23 C28 C27 109.1(4) . . ?
C23 C28 H28A 109.9 . . ?
C23 C28 H28B 109.9 . . ?
C27 C28 H28A 109.9 . . ?
C27 C28 H28B 109.9 . . ?
H28A C28 H28B 108.3 . . ?
C23 C29 H29A 109.7 . . ?
C23 C29 H29B 109.7 . . ?
C23 C29 C30 109.7(5) . . ?
H29A C29 H29B 108.2 . . ?
C30 C29 H29A 109.7 . . ?
C30 C29 H29B 109.7 . . ?
C29 C30 H30 109.7 . . ?
C31 C30 C29 108.8(4) . . ?
C31 C30 H30 109.7 . . ?
C32 C30 C29 109.1(5) . . ?
C32 C30 H30 109.7 . . ?
C32 C30 C31 109.8(5) . . ?
C27 C31 C30 109.9(5) . . ?
C27 C31 H31A 109.7 . . ?
C27 C31 H31B 109.7 . . ?
C30 C31 H31A 109.7 . . ?
C30 C31 H31B 109.7 . . ?
H31A C31 H31B 108.2 . . ?
C25 C32 H32A 109.7 . . ?
C25 C32 H32B 109.7 . . ?
C30 C32 C25 109.9(5) . . ?
C30 C32 H32A 109.7 . . ?
C30 C32 H32B 109.7 . . ?
H32A C32 H32B 108.2 . . ?

loop_
_geom_bond_atom_site_label_1
_geom_bond_atom_site_label_2
_geom_bond_distance
_geom_bond_site_symmetry_2
_geom_bond_publ_flag
Ru1 N1 2.045(4) 5_666 ?
Ru1 N1 2.045(4) . ?
Ru1 N2 2.028(4) 5_666 ?
Ru1 N2 2.028(4) . ?
Ru1 N3 2.158(4) 5_666 ?
Ru1 N3 2.158(4) . ?
F1 C7 1.357(6) . ?
F2 C11 1.355(6) . ?
F3 C18 1.360(6) . ?
F4 C22 1.357(5) . ?
N1 C1 1.384(6) . ?
N1 C4 1.376(6) . ?
N2 C12 1.386(6) . ?
N2 C15 1.377(6) . ?
N3 C23 1.503(7) . ?
N3 H3A 0.94(6) . ?
N3 H3B 0.76(6) . ?
C1 C2 1.436(7) . ?
C1 C16 1.404(7) 5_666 ?
C2 H2 0.9300 . ?
C2 C3 1.348(7) . ?
C3 H3 0.9300 . ?
C3 C4 1.439(7) . ?
C4 C5 1.383(7) . ?
C5 C6 1.518(7) . ?
C5 C12 1.381(7) . ?
C6 C7 1.379(7) . ?
C6 C11 1.369(7) . ?
C7 C8 1.380(7) . ?
C8 H8 0.9300 . ?
C8 C9 1.382(8) . ?
C9 H9 0.9300 . ?
C9 C10 1.381(8) . ?
C10 H10 0.9300 . ?
C10 C11 1.367(7) . ?
C12 C13 1.447(7) . ?
C13 H13 0.9300 . ?
C13 C14 1.350(7) . ?
C14 H14 0.9300 . ?
C14 C15 1.442(7) . ?
C15 C16 1.391(7) . ?
C16 C1 1.404(7) 5_666 ?
C16 C17 1.501(7) . ?
C17 C18 1.373(6) . ?
C17 C22 1.385(7) . ?
C18 C19 1.368(8) . ?
C19 H19 0.9300 . ?
C19 C20 1.361(8) . ?
C20 H20 0.9300 . ?
C20 C21 1.388(8) . ?
C21 H21 0.9300 . ?
C21 C22 1.365(7) . ?
C23 C24 1.518(7) . ?
C23 C28 1.514(7) . ?
C23 C29 1.523(7) . ?
C24 H24A 0.9700 . ?
C24 H24B 0.9700 . ?
C24 C25 1.554(8) . ?
C25 H25 0.9800 . ?
C25 C26 1.550(9) . ?
C25 C32 1.527(8) . ?
C26 H26A 0.9700 . ?
C26 H26B 0.9700 . ?
C26 C27 1.517(9) . ?
C27 H27 0.9800 . ?
C27 C28 1.536(8) . ?
C27 C31 1.507(7) . ?
C28 H28A 0.9700 . ?
C28 H28B 0.9700 . ?
C29 H29A 0.9700 . ?
C29 H29B 0.9700 . ?
C29 C30 1.547(8) . ?
C30 H30 0.9800 . ?
C30 C31 1.524(7) . ?
C30 C32 1.514(9) . ?
C31 H31A 0.9700 . ?
C31 H31B 0.9700 . ?
C32 H32A 0.9700 . ?
C32 H32B 0.9700 . ?
